data_7246803
loop_
_publ_author_name
'Sethi, Tapaswini'
'Bhattacharya, Debarati'
'Das, Dinabandhu'

_publ_section_title
;
 Tuning of thermal expansion properties of a mixed-ligand MOF by ligand
 variation
;
_journal_issue 23
_journal_name_full CrystEngComm
_journal_page_first 3356
_journal_page_last 3360
_journal_paper_doi 10.1039/D3CE00334E
_journal_volume 25
_journal_year 2023
_chemical_formula_moiety 'C18 H12 Co N2 O4'
_chemical_formula_sum 'C18 H12 Co N2 O4'
_chemical_formula_weight 379.23
_space_group_crystal_system monoclinic
_space_group_IT_number 15
_space_group_name_Hall '-C 2yc'
_space_group_name_H-M_alt 'C 1 2/c 1'
_atom_sites_solution_hydrogens geom
_audit_creation_method SHELXL-2018/3
_audit_update_record
;
2023-04-04 deposited with the CCDC.	2023-05-16 downloaded from the CCDC.
;
_cell_angle_alpha 90
_cell_angle_beta 105.360(5)
_cell_angle_gamma 90
_cell_formula_units_Z 8
_cell_length_a 20.504(3)
_cell_length_b 10.2634(13)
_cell_length_c 16.711(2)
_cell_measurement_reflns_used 9949
_cell_measurement_temperature 350(2)
_cell_measurement_theta_max 28.29
_cell_measurement_theta_min 2.43
_cell_volume 3391.1(8)
_computing_cell_refinement 'Bruker SAINT'
_computing_data_collection 'Bruker APEX3'
_computing_data_reduction 'Bruker SAINT'
_computing_molecular_graphics 'Xseed-2017 (Barbour, 2017)'
_computing_structure_refinement 'SHELXL-2018/3 (Sheldrick, 2018)'
_computing_structure_solution 'SHELXT 2018/2 (Sheldrick, 2018)'
_diffrn_ambient_temperature 350(2)
_diffrn_measured_fraction_theta_full 0.996
_diffrn_measured_fraction_theta_max 0.992
_diffrn_measurement_device_type 'Bruker APEX-III Photon-II detector'
_diffrn_measurement_method 'phi and omega scan'
_diffrn_radiation_type MoK\a
_diffrn_radiation_wavelength 0.71073
_diffrn_reflns_av_R_equivalents 0.0365
_diffrn_reflns_av_unetI/netI 0.0193
_diffrn_reflns_Laue_measured_fraction_full 0.996
_diffrn_reflns_Laue_measured_fraction_max 0.992
_diffrn_reflns_limit_h_max 27
_diffrn_reflns_limit_h_min -27
_diffrn_reflns_limit_k_max 13
_diffrn_reflns_limit_k_min -13
_diffrn_reflns_limit_l_max 22
_diffrn_reflns_limit_l_min -22
_diffrn_reflns_number 43290
_diffrn_reflns_point_group_measured_fraction_full 0.996
_diffrn_reflns_point_group_measured_fraction_max 0.992
_diffrn_reflns_theta_full 25.000
_diffrn_reflns_theta_max 28.398
_diffrn_reflns_theta_min 2.236
_diffrn_source microfocus
_exptl_absorpt_coefficient_mu 1.037
_exptl_absorpt_correction_T_max 0.7457
_exptl_absorpt_correction_T_min 0.6840
_exptl_absorpt_correction_type multi-scan
_exptl_absorpt_process_details SADABS
_exptl_crystal_colour Pink
_exptl_crystal_density_diffrn 1.486
_exptl_crystal_density_meas ?
_exptl_crystal_description needle
_exptl_crystal_F_000 1544
_exptl_crystal_size_max 0.538
_exptl_crystal_size_mid 0.127
_exptl_crystal_size_min 0.042
_refine_diff_density_max 0.328
_refine_diff_density_min -0.307
_refine_diff_density_rms 0.049
_refine_ls_extinction_method none
_refine_ls_goodness_of_fit_ref 1.054
_refine_ls_hydrogen_treatment constr
_refine_ls_matrix_type full
_refine_ls_number_parameters 267
_refine_ls_number_reflns 4233
_refine_ls_number_restraints 1
_refine_ls_restrained_S_all 1.054
_refine_ls_R_factor_all 0.0560
_refine_ls_R_factor_gt 0.0317
_refine_ls_shift/su_max 0.015
_refine_ls_shift/su_mean 0.000
_refine_ls_structure_factor_coef Fsqd
_refine_ls_weighting_details 'w=1/[\s^2^(Fo^2^)+(0.0505P)^2^+2.3591P] where P=(Fo^2^+2Fc^2^)/3'
_refine_ls_weighting_scheme calc
_refine_ls_wR_factor_gt 0.0897
_refine_ls_wR_factor_ref 0.1079
_reflns_Friedel_coverage 0.000
_reflns_number_gt 2129
_reflns_number_total 4233
_reflns_threshold_expression 'I > 2\s(I)'
_cod_data_source_file d3ce00334e2.cif
_cod_data_source_block 350K
_cod_depositor_comments
;
The following automatic conversions were performed:

data item '_exptl_crystal_density_meas' value 'not measured' was
changed to '?' -- the value is perceived as not measured.

Automatic conversion script
Id: cif_fix_values 8170 2020-07-09 18:12:32Z antanas 

 Adding full bibliography for 7246797--7246804.cif.
;
_cod_original_cell_volume 3391.0(7)
_cod_original_sg_symbol_H-M 'C 2/c'
_cod_database_code 7246803
_shelx_shelxl_version_number 2018/3
_shelx_space_group_comment
;
The symmetry employed for this shelxl refinement is uniquely defined
by the following loop, which should always be used as a source of
symmetry information in preference to the above space-group names.
They are only intended as comments.
;
_shelx_estimated_absorpt_t_min 0.854
_shelx_estimated_absorpt_t_max 0.957

loop_
_space_group_symop_operation_xyz
'x, y, z'
'-x, y, -z+1/2'
'x+1/2, y+1/2, z'
'-x+1/2, y+1/2, -z+1/2'
'-x, -y, -z'
'x, -y, z-1/2'
'-x+1/2, -y+1/2, -z'
'x+1/2, -y+1/2, z-1/2'

loop_
_atom_site_label
_atom_site_type_symbol
_atom_site_fract_x
_atom_site_fract_y
_atom_site_fract_z
_atom_site_U_iso_or_equiv
_atom_site_adp_type
_atom_site_occupancy
_atom_site_site_symmetry_order
_atom_site_calc_flag
_atom_site_refinement_flags_posn
_atom_site_refinement_flags_adp
_atom_site_refinement_flags_occupancy
_atom_site_disorder_assembly
_atom_site_disorder_group
Co1 Co 0.57754(2) 0.75056(4) 0.69171(2) 0.02494(10) Uani 1 1 d . . . . .
O1 O 0.55143(11) 0.58661(18) 0.73962(13) 0.0397(6) Uani 1 1 d . . . . .
N1 N 0.48833(9) 0.7512(3) 0.58987(11) 0.0367(4) Uani 1 1 d . . . . .
C1 C 0.500000 0.5318(4) 0.750000 0.0300(11) Uani 1 2 d S T P . .
O2 O 0.44862(11) -0.08499(18) 0.76031(13) 0.0394(6) Uani 1 1 d . . . . .
N2 N 0.17124(8) 0.7497(3) 0.28856(11) 0.0371(4) Uani 1 1 d . . . . .
C2 C 0.500000 0.3864(4) 0.750000 0.0327(11) Uani 1 2 d S T P . .
O3 O 0.63091(12) 0.6446(2) 0.61531(14) 0.0492(6) Uani 1 1 d . . . . .
C3 C 0.45008(18) 0.3183(3) 0.7739(2) 0.0469(9) Uani 1 1 d . . . . .
H3 H 0.416459 0.363379 0.790379 0.056 Uiso 1 1 calc R U . . .
O4 O 0.63166(12) 0.8560(2) 0.61601(14) 0.0492(6) Uani 1 1 d . . . . .
C4 C 0.44990(18) 0.1836(3) 0.7736(2) 0.0487(10) Uani 1 1 d . . . . .
H4 H 0.415944 0.138418 0.789221 0.058 Uiso 1 1 calc R U . . .
C5 C 0.500000 0.1161(4) 0.750000 0.0331(11) Uani 1 2 d S T P . .
C6 C 0.500000 -0.0300(4) 0.750000 0.0313(11) Uani 1 2 d S T P . .
C7 C 0.65110(10) 0.7500(4) 0.59422(13) 0.0370(4) Uani 1 1 d . . . . .
C8 C 0.70225(12) 0.7501(4) 0.54475(15) 0.0422(5) Uani 1 1 d . . . . .
C9 C 0.6859(14) 0.777(4) 0.468(2) 0.124(18) Uani 0.293(3) 1 d . . P A 1
H9 H 0.640718 0.795793 0.443455 0.148 Uiso 0.293(3) 1 calc R U P A 1
C10 C 0.7328(12) 0.781(2) 0.4158(13) 0.059(9) Uani 0.293(3) 1 d . . P A 1
H10 H 0.719208 0.802760 0.359828 0.071 Uiso 0.293(3) 1 calc R U P A 1
C9A C 0.6894(12) 0.813(2) 0.4702(18) 0.046(7) Uani 0.250(3) 1 d . . P A 2
H9A H 0.647351 0.850302 0.446710 0.055 Uiso 0.250(3) 1 calc R U P A 2
C10A C 0.7386(17) 0.819(2) 0.4323(14) 0.049(7) Uani 0.250(3) 1 d . . P A 2
H10A H 0.732510 0.874802 0.386880 0.058 Uiso 0.250(3) 1 calc R U P A 2
C9B C 0.6873(8) 0.6948(13) 0.4653(9) 0.061(4) Uani 0.458(3) 1 d . . P A 3
H9B H 0.644709 0.659921 0.441707 0.073 Uiso 0.458(3) 1 calc R U P A 3
C10B C 0.7360(5) 0.6925(10) 0.4223(7) 0.055(3) Uani 0.458(3) 1 d . . P A 3
H10B H 0.727057 0.651928 0.370733 0.066 Uiso 0.458(3) 1 calc R U P A 3
C11 C 0.36662(10) 0.7504(3) 0.46402(13) 0.0390(5) Uani 1 1 d . . . . .
C12 C 0.39905(17) 0.6356(3) 0.4945(2) 0.0516(10) Uani 1 1 d . . . . .
H12 H 0.380795 0.555765 0.473434 0.062 Uiso 1 1 calc R U . . .
C13 C 0.45907(18) 0.6405(3) 0.5569(2) 0.0484(9) Uani 1 1 d . . . . .
H13 H 0.480088 0.562325 0.576838 0.058 Uiso 1 1 calc R U . . .
C14 C 0.45883(18) 0.8604(3) 0.5566(2) 0.0475(9) Uani 1 1 d . . . . .
H14 H 0.479985 0.938829 0.575738 0.057 Uiso 1 1 calc R U . . .
C15 C 0.39878(17) 0.8651(3) 0.4955(2) 0.0501(10) Uani 1 1 d . . . . .
H15 H 0.379941 0.944941 0.475451 0.060 Uiso 1 1 calc R U . . .
C16 C 0.29963(11) 0.7500(4) 0.40192(14) 0.0413(5) Uani 1 1 d . . . . .
C17 C 0.2671(2) 0.6377(4) 0.3721(3) 0.0935(18) Uani 1 1 d . . . . .
H17 H 0.287596 0.557929 0.389017 0.112 Uiso 1 1 calc R U . . .
C18 C 0.2032(2) 0.6414(3) 0.3164(3) 0.0859(16) Uani 1 1 d . . . . .
H18 H 0.181973 0.562735 0.297994 0.103 Uiso 1 1 calc R U . . .
C19 C 0.2674(2) 0.8611(4) 0.3705(3) 0.0930(18) Uani 1 1 d . . . . .
H19 H 0.288274 0.941135 0.385680 0.112 Uiso 1 1 calc R U . . .
C20 C 0.2033(2) 0.8567(4) 0.3157(3) 0.0883(16) Uani 1 1 d . . . . .
H20 H 0.181973 0.935351 0.297321 0.106 Uiso 1 1 calc R U . . .

loop_
_atom_site_aniso_label
_atom_site_aniso_U_11
_atom_site_aniso_U_22
_atom_site_aniso_U_33
_atom_site_aniso_U_23
_atom_site_aniso_U_13
_atom_site_aniso_U_12
Co1 0.01995(14) 0.02190(14) 0.03130(15) 0.0001(2) 0.00387(9) 0.0000(2)
O1 0.0347(15) 0.0256(11) 0.0583(15) 0.0053(10) 0.0111(12) -0.0033(9)
N1 0.0284(8) 0.0376(9) 0.0374(8) -0.0004(17) -0.0033(6) -0.0009(16)
C1 0.031(3) 0.021(2) 0.036(3) 0.000 0.004(2) 0.000
O2 0.0345(15) 0.0258(11) 0.0569(15) 0.0081(10) 0.0106(12) -0.0038(9)
N2 0.0265(8) 0.0344(9) 0.0426(9) 0.0010(15) -0.0047(7) 0.0010(16)
C2 0.034(3) 0.024(2) 0.044(3) 0.000 0.016(2) 0.000
O3 0.0553(18) 0.0386(13) 0.0639(16) -0.0051(12) 0.0336(13) -0.0048(11)
C3 0.045(2) 0.0276(18) 0.082(3) -0.0042(17) 0.042(2) 0.0028(16)
O4 0.0552(18) 0.0370(13) 0.0664(17) 0.0059(12) 0.0356(14) 0.0054(11)
C4 0.043(2) 0.0249(18) 0.090(3) -0.0014(17) 0.038(2) -0.0040(15)
C5 0.033(3) 0.020(2) 0.049(3) 0.000 0.015(2) 0.000
C6 0.033(3) 0.024(2) 0.035(3) 0.000 0.005(2) 0.000
C7 0.0330(10) 0.0408(11) 0.0396(10) 0.000(2) 0.0136(8) -0.001(2)
C8 0.0410(11) 0.0448(12) 0.0460(12) 0.001(2) 0.0209(9) 0.002(2)
C9 0.041(11) 0.25(5) 0.09(2) -0.06(3) 0.028(11) -0.03(3)
C10 0.039(7) 0.11(3) 0.029(6) -0.018(12) 0.013(5) -0.004(14)
C9A 0.037(11) 0.046(11) 0.060(14) 0.037(10) 0.022(10) 0.025(8)
C10A 0.073(15) 0.037(9) 0.040(12) 0.002(9) 0.022(11) 0.026(9)
C9B 0.050(7) 0.092(10) 0.048(6) -0.036(7) 0.027(5) -0.028(7)
C10B 0.052(7) 0.069(7) 0.054(6) -0.031(6) 0.031(5) -0.019(6)
C11 0.0314(10) 0.0370(11) 0.0395(10) 0.0036(19) -0.0064(8) 0.0000(19)
C12 0.045(3) 0.0370(18) 0.056(3) -0.0069(17) -0.015(2) 0.0034(17)
C13 0.041(2) 0.0380(19) 0.052(2) -0.0038(16) -0.0131(18) 0.0071(16)
C14 0.041(2) 0.0367(18) 0.051(2) 0.0076(15) -0.0120(18) -0.0076(16)
C15 0.047(3) 0.0325(17) 0.054(2) 0.0065(16) -0.017(2) 0.0000(16)
C16 0.0326(10) 0.0368(11) 0.0442(11) 0.000(2) -0.0080(8) 0.002(2)
C17 0.059(3) 0.038(2) 0.135(4) 0.002(2) -0.060(3) 0.004(2)
C18 0.059(3) 0.0329(19) 0.121(4) 0.000(2) -0.054(3) 0.0003(19)
C19 0.063(3) 0.034(2) 0.135(4) 0.002(2) -0.058(3) -0.002(2)
C20 0.058(3) 0.034(2) 0.131(4) 0.005(2) -0.048(3) 0.003(2)

loop_
_atom_type_symbol
_atom_type_description
_atom_type_scat_dispersion_real
_atom_type_scat_dispersion_imag
_atom_type_scat_source
C C 0.0033 0.0016 'International Tables Vol C Tables 4.2.6.8 and 6.1.1.4'
H H 0.0000 0.0000 'International Tables Vol C Tables 4.2.6.8 and 6.1.1.4'
N N 0.0061 0.0033 'International Tables Vol C Tables 4.2.6.8 and 6.1.1.4'
O O 0.0106 0.0060 'International Tables Vol C Tables 4.2.6.8 and 6.1.1.4'
Co Co 0.3494 0.9721 'International Tables Vol C Tables 4.2.6.8 and 6.1.1.4'

loop_
_geom_angle_atom_site_label_1
_geom_angle_atom_site_label_2
_geom_angle_atom_site_label_3
_geom_angle
_geom_angle_site_symmetry_1
_geom_angle_site_symmetry_3
_geom_angle_publ_flag
O1 Co1 O2 114.91(6) . 2_666 ?
O1 Co1 N1 93.31(9) . . ?
O2 Co1 N1 93.02(9) 2_666 . ?
O1 Co1 N2 88.74(9) . 8_566 ?
O2 Co1 N2 88.88(9) 2_666 8_566 ?
N1 Co1 N2 176.31(7) . 8_566 ?
O1 Co1 O4 152.06(9) . . ?
O2 Co1 O4 92.61(9) 2_666 . ?
N1 Co1 O4 89.79(9) . . ?
N2 Co1 O4 86.97(9) 8_566 . ?
O1 Co1 O3 92.52(9) . . ?
O2 Co1 O3 152.22(9) 2_666 . ?
N1 Co1 O3 89.53(9) . . ?
N2 Co1 O3 87.33(9) 8_566 . ?
O4 Co1 O3 59.72(6) . . ?
O1 Co1 C7 122.18(11) . . ?
O2 Co1 C7 122.38(11) 2_666 . ?
N1 Co1 C7 91.03(7) . . ?
N2 Co1 C7 85.28(7) 8_566 . ?
O4 Co1 C7 29.92(9) . . ?
O3 Co1 C7 29.86(9) . . ?
C1 O1 Co1 139.7(2) . . ?
C14 N1 C13 116.24(18) . . ?
C14 N1 Co1 122.3(2) . . ?
C13 N1 Co1 121.4(2) . . ?
O1 C1 O1 126.4(4) 2_656 . ?
O1 C1 C2 116.80(18) 2_656 . ?
O1 C1 C2 116.79(18) . . ?
C6 O2 Co1 139.7(2) . 2_646 ?
C20 N2 C18 115.7(2) . . ?
C20 N2 Co1 122.0(2) . 8_465 ?
C18 N2 Co1 121.8(2) . 8_465 ?
C3 C2 C3 119.3(4) 2_656 . ?
C3 C2 C1 120.33(19) 2_656 . ?
C3 C2 C1 120.33(19) . . ?
C7 O3 Co1 89.32(15) . . ?
C2 C3 C4 120.3(4) . . ?
C7 O4 Co1 89.30(15) . . ?
C5 C4 C3 120.1(4) . . ?
C4 C5 C4 119.7(4) . 2_656 ?
C4 C5 C6 120.15(19) . . ?
C4 C5 C6 120.15(19) 2_656 . ?
O2 C6 O2 126.2(4) 2_656 . ?
O2 C6 C5 116.90(19) 2_656 . ?
O2 C6 C5 116.91(19) . . ?
O3 C7 O4 121.41(19) . . ?
O3 C7 C8 119.4(3) . . ?
O4 C7 C8 119.1(3) . . ?
O3 C7 Co1 60.82(12) . . ?
O4 C7 Co1 60.78(12) . . ?
C8 C7 Co1 173.16(17) . . ?
C9 C8 C10 120.4(16) . 7_666 ?
C9 C8 C10A 112.0(18) . 7_666 ?
C10 C8 C10A 20.2(13) 7_666 7_666 ?
C9 C8 C10B 106.3(17) . 7_666 ?
C10 C8 C10B 39.1(10) 7_666 7_666 ?
C9A C8 C10B 95.6(13) . 7_666 ?
C10A C8 C10B 57.1(11) 7_666 7_666 ?
C10B C8 C9B 120.1(7) 7_666 . ?
C9 C8 C7 121.5(13) . . ?
C10 C8 C7 118.2(9) 7_666 . ?
C9A C8 C7 120.6(10) . . ?
C10A C8 C7 122.8(12) 7_666 . ?
C10B C8 C7 119.0(5) 7_666 . ?
C9B C8 C7 120.9(7) . . ?
C8 C9 C10 125(2) . . ?
C8 C10 C9 115(2) 7_666 . ?
C10A C9A C8 118.1(18) . . ?
C10B C9B C8 119.7(11) . . ?
C8 C10B C9B 120.1(9) 7_666 . ?
C12 C11 C15 116.81(18) . . ?
C12 C11 C16 121.4(3) . . ?
C15 C11 C16 121.8(3) . . ?
C11 C12 C13 119.3(3) . . ?
N1 C13 C12 123.7(3) . . ?
N1 C14 C15 124.1(3) . . ?
C14 C15 C11 119.7(3) . . ?
C19 C16 C17 115.5(2) . . ?
C19 C16 C11 122.4(3) . . ?
C17 C16 C11 122.1(3) . . ?
C16 C17 C18 120.4(3) . . ?
N2 C18 C17 123.6(3) . . ?
C16 C19 C20 120.6(3) . . ?
N2 C20 C19 124.1(3) . . ?

loop_
_geom_bond_atom_site_label_1
_geom_bond_atom_site_label_2
_geom_bond_distance
_geom_bond_site_symmetry_2
_geom_bond_publ_flag
Co1 O1 1.997(2) . ?
Co1 O2 2.0018(19) 2_666 ?
Co1 N1 2.1431(16) . ?
Co1 N2 2.1594(16) 8_566 ?
Co1 O4 2.179(2) . ?
Co1 O3 2.179(2) . ?
Co1 C7 2.496(2) . ?
O1 C1 1.247(2) . ?
N1 C14 1.324(4) . ?
N1 C13 1.333(4) . ?
C1 C2 1.493(5) . ?
O2 C6 1.247(2) . ?
N2 C20 1.298(4) . ?
N2 C18 1.312(4) . ?
C2 C3 1.383(3) 2_656 ?
C2 C3 1.383(3) . ?
O3 C7 1.243(4) . ?
C3 C4 1.382(3) . ?
O4 C7 1.245(4) . ?
C4 C5 1.380(4) . ?
C5 C6 1.500(5) . ?
C7 C8 1.498(3) . ?
C8 C9 1.26(4) . ?
C8 C10 1.36(2) 7_666 ?
C8 C9A 1.36(2) . ?
C8 C10A 1.37(3) 7_666 ?
C8 C10B 1.372(10) 7_666 ?
C8 C9B 1.401(12) . ?
C9 C10 1.46(4) . ?
C9A C10A 1.33(4) . ?
C9B C10B 1.376(16) . ?
C11 C12 1.383(4) . ?
C11 C15 1.383(4) . ?
C11 C16 1.486(3) . ?
C12 C13 1.387(4) . ?
C14 C15 1.377(4) . ?
C16 C19 1.353(4) . ?
C16 C17 1.358(4) . ?
C17 C18 1.392(4) . ?
C19 C20 1.389(5) . ?
